data_2244098
loop_
_publ_author_name
'Butcher, Ray J.'
'Singh, Puspendra'
'Shabbani, Gulam'

_publ_section_title
;
 Dichlorido(4-methylaniline-\k<i>N</i>)[<i>N</i>-(4-methylphenyl)-1-(thiophen-2-yl)methanimine-\k<i>N</i>]palladium(II)
;
_journal_coeditor_code TX2049
_journal_issue 6
_journal_name_full 'Acta Crystallographica Section E'
_journal_page_first 1
_journal_page_last 0
_journal_paper_doi 10.1107/S2056989022004960
_journal_volume 78
_journal_year 2022
_chemical_formula_iupac '[Pd Cl2 (C7 H9 N1) (C12 H11 N1 S1)]'
_chemical_formula_moiety 'C19 H20 Cl2 N2 Pd S'
_chemical_formula_sum 'C19 H20 Cl2 N2 Pd S'
_chemical_formula_weight 485.73
_chemical_name_systematic
Dichlorido(4-methylaniline-\k<i>N</i>)[<i>N</i>-(4-methylphenyl)-1-(thiophen-2-yl)methanimine-\k<i>N</i>]palladium(II)
_space_group_crystal_system triclinic
_space_group_IT_number 2
_space_group_name_Hall '-P 1'
_space_group_name_H-M_alt 'P -1'
_atom_sites_solution_hydrogens mixed
_atom_sites_solution_primary direct
_atom_sites_solution_secondary difmap
_audit_creation_method SHELXL-2018/3
_cell_angle_alpha 79.866(2)
_cell_angle_beta 70.000(2)
_cell_angle_gamma 67.753(2)
_cell_formula_units_Z 2
_cell_length_a 9.2135(4)
_cell_length_b 9.4060(4)
_cell_length_c 12.9032(5)
_cell_measurement_reflns_used 7754
_cell_measurement_temperature 100(2)
_cell_measurement_theta_max 31.60
_cell_measurement_theta_min 2.56
_cell_volume 971.17(7)
_computing_cell_refinement
;
SAINT (Bruker, 2002)
;
_computing_data_collection
;
APEX2 (Bruker, 2005)
;
_computing_data_reduction
;
SAINT (Bruker, 2002)
;
_computing_molecular_graphics
;
SHELXTL (Sheldrick, 2008)
;
_computing_publication_material
;
SHELXTL (Sheldrick, 2008)
;
_computing_structure_refinement
;
<i>SHELXL2018/3</i> (Sheldrick, 2015b)
;
_computing_structure_solution
;
SHELXT (Sheldrick, 2015a)
;
_diffrn_ambient_temperature 100(2)
_diffrn_measured_fraction_theta_full 0.999
_diffrn_measured_fraction_theta_max 0.989
_diffrn_measurement_device_type 'Bruker APEXII CCD'
_diffrn_measurement_method '\f and \w scans'
_diffrn_radiation_type MoK\a
_diffrn_radiation_wavelength 0.71073
_diffrn_reflns_av_R_equivalents 0.0735
_diffrn_reflns_av_unetI/netI 0.0933
_diffrn_reflns_limit_h_max 14
_diffrn_reflns_limit_h_min -14
_diffrn_reflns_limit_k_max 14
_diffrn_reflns_limit_k_min -14
_diffrn_reflns_limit_l_max 19
_diffrn_reflns_limit_l_min -19
_diffrn_reflns_number 22977
_diffrn_reflns_theta_full 25.242
_diffrn_reflns_theta_max 33.228
_diffrn_reflns_theta_min 2.561
_exptl_absorpt_coefficient_mu 1.342
_exptl_absorpt_correction_T_max 0.7465
_exptl_absorpt_correction_T_min 0.6220
_exptl_absorpt_correction_type multi-scan
_exptl_absorpt_process_details
;
(SADABS; Krause <i>et al.</i>,  2015)
;
_exptl_crystal_colour red-orange
_exptl_crystal_density_diffrn 1.661
_exptl_crystal_description prism
_exptl_crystal_F_000 488
_exptl_crystal_size_max 0.21
_exptl_crystal_size_mid 0.16
_exptl_crystal_size_min 0.10
_refine_diff_density_max 0.749
_refine_diff_density_min -1.045
_refine_ls_extinction_method none
_refine_ls_goodness_of_fit_ref 1.041
_refine_ls_hydrogen_treatment mixed
_refine_ls_matrix_type full
_refine_ls_number_parameters 236
_refine_ls_number_reflns 7379
_refine_ls_number_restraints 3
_refine_ls_restrained_S_all 1.041
_refine_ls_R_factor_all 0.0850
_refine_ls_R_factor_gt 0.0454
_refine_ls_shift/su_max 0.001
_refine_ls_shift/su_mean 0.000
_refine_ls_structure_factor_coef Fsqd
_refine_ls_weighting_details 'w=1/[\s^2^(Fo^2^)+(0.0211P)^2^+0.1526P] where P=(Fo^2^+2Fc^2^)/3'
_refine_ls_weighting_scheme calc
_refine_ls_wR_factor_gt 0.0792
_refine_ls_wR_factor_ref 0.0897
_reflns_number_gt 5166
_reflns_number_total 7379
_reflns_threshold_expression 'I > 2\s(I)'
_cod_data_source_file tx2049sup1.cif
_cod_data_source_block I
_cod_database_code 2244098
_shelx_space_group_comment
;
The symmetry employed for this shelxl refinement is uniquely defined
by the following loop, which should always be used as a source of
symmetry information in preference to the above space-group names.
They are only intended as comments.
;

loop_
_space_group_symop_operation_xyz
'x, y, z'
'-x, -y, -z'

loop_
_atom_site_type_symbol
_atom_site_label
_atom_site_fract_x
_atom_site_fract_y
_atom_site_fract_z
_atom_site_U_iso_or_equiv
_atom_site_adp_type
_atom_site_calc_flag
_atom_site_occupancy
_atom_site_disorder_assembly
_atom_site_disorder_group
Pd Pd1 0.53572(2) 0.53405(2) 0.70240(2) 0.01680(6) Uani d 1 . .
Cl Cl1 0.33922(8) 0.70208(8) 0.83363(6) 0.02463(14) Uani d 1 . .
Cl Cl2 0.71210(8) 0.36598(7) 0.56567(5) 0.02350(14) Uani d 1 . .
S S1 0.85995(9) 0.55990(9) 0.70536(6) 0.02886(16) Uani d 1 . .
N N1 0.6002(3) 0.3778(2) 0.82190(18) 0.0176(4) Uani d 1 . .
N N2 0.4704(3) 0.7036(3) 0.5873(2) 0.0220(5) Uani d 1 . .
H H2N1 0.377(3) 0.770(3) 0.622(2) 0.032(9) Uiso d 1 . .
H H2N2 0.444(3) 0.674(3) 0.5400(19) 0.028(9) Uiso d 1 . .
C C1 1.0173(4) 0.5879(3) 0.7297(3) 0.0305(7) Uani d 1 . .
H H1A 1.076419 0.650381 0.682505 0.037 Uiso calc 1 . .
C C2 1.0496(3) 0.5118(3) 0.8234(3) 0.0298(7) Uani d 1 . .
H H2A 1.133321 0.516183 0.848589 0.036 Uiso calc 1 . .
C C3 0.9467(3) 0.4256(3) 0.8798(2) 0.0198(5) Uani d 1 . .
H H3A 0.952608 0.364962 0.946424 0.024 Uiso calc 1 . .
C C4 0.8334(3) 0.4419(3) 0.8232(2) 0.0197(5) Uani d 1 . .
C C5 0.7160(3) 0.3650(3) 0.8615(2) 0.0198(5) Uani d 1 . .
H H5A 0.724011 0.295542 0.924122 0.024 Uiso calc 1 . .
C C6 0.4938(3) 0.2900(3) 0.8769(2) 0.0192(5) Uani d 1 . .
C C7 0.4335(3) 0.2799(3) 0.9911(2) 0.0227(6) Uani d 1 . .
H H7A 0.463677 0.329462 1.034377 0.027 Uiso calc 1 . .
C C8 0.3296(3) 0.1977(3) 1.0415(2) 0.0238(6) Uani d 1 . .
H H8A 0.288941 0.191174 1.119823 0.029 Uiso calc 1 . .
C C9 0.2829(3) 0.1243(3) 0.9811(2) 0.0225(6) Uani d 1 . .
C C10 0.3476(3) 0.1323(3) 0.8664(2) 0.0258(6) Uani d 1 . .
H H10A 0.320210 0.079781 0.823403 0.031 Uiso calc 1 . .
C C11 0.4510(3) 0.2156(3) 0.8141(2) 0.0240(6) Uani d 1 . .
H H11A 0.492453 0.221808 0.735826 0.029 Uiso calc 1 . .
C C12 0.1631(3) 0.0410(3) 1.0382(3) 0.0301(7) Uani d 1 . .
H H12A 0.190105 -0.017694 1.103815 0.045 Uiso calc 1 . .
H H12B 0.169958 -0.029332 0.987540 0.045 Uiso calc 1 . .
H H12C 0.051154 0.115955 1.060209 0.045 Uiso calc 1 . .
C C13 0.5932(3) 0.7750(3) 0.5331(2) 0.0198(5) Uani d 1 . .
C C14 0.6077(3) 0.8804(3) 0.5877(2) 0.0223(6) Uani d 1 . .
H H14A 0.539342 0.903607 0.661152 0.027 Uiso calc 1 . .
C C15 0.7222(3) 0.9519(3) 0.5351(2) 0.0240(6) Uani d 1 . .
H H15A 0.731007 1.025059 0.572709 0.029 Uiso calc 1 . .
C C16 0.8240(3) 0.9187(3) 0.4286(2) 0.0257(6) Uani d 1 . .
C C17 0.8092(4) 0.8100(3) 0.3760(2) 0.0287(6) Uani d 1 . .
H H17A 0.878381 0.785164 0.303024 0.034 Uiso calc 1 . .
C C18 0.6952(3) 0.7373(3) 0.4283(2) 0.0253(6) Uani d 1 . .
H H18A 0.687823 0.661983 0.391948 0.030 Uiso calc 1 . .
C C19 0.9476(4) 0.9977(4) 0.3690(3) 0.0348(7) Uani d 1 . .
H H19A 0.938923 1.073179 0.416289 0.052 Uiso calc 1 . .
H H19B 0.925215 1.050022 0.300474 0.052 Uiso calc 1 . .
H H19C 1.058806 0.921028 0.351413 0.052 Uiso calc 1 . .

loop_
_atom_site_aniso_label
_atom_site_aniso_U_11
_atom_site_aniso_U_22
_atom_site_aniso_U_33
_atom_site_aniso_U_12
_atom_site_aniso_U_13
_atom_site_aniso_U_23
Pd1 0.01898(10) 0.01641(10) 0.01739(10) -0.00721(7) -0.00816(8) 0.00119(7)
Cl1 0.0253(3) 0.0249(3) 0.0226(3) -0.0071(3) -0.0069(3) -0.0032(3)
Cl2 0.0275(3) 0.0217(3) 0.0215(3) -0.0066(3) -0.0086(3) -0.0033(2)
S1 0.0309(4) 0.0297(4) 0.0300(4) -0.0159(3) -0.0113(3) 0.0054(3)
N1 0.0217(11) 0.0162(10) 0.0173(11) -0.0082(9) -0.0082(9) 0.0017(8)
N2 0.0245(12) 0.0213(12) 0.0232(13) -0.0078(10) -0.0127(11) 0.0022(9)
C1 0.0253(15) 0.0279(15) 0.0389(18) -0.0150(12) -0.0021(14) -0.0050(13)
C2 0.0245(15) 0.0322(16) 0.0368(18) -0.0118(12) -0.0078(14) -0.0103(13)
C3 0.0145(12) 0.0182(12) 0.0269(14) -0.0071(10) -0.0031(11) -0.0047(10)
C4 0.0219(13) 0.0195(12) 0.0178(13) -0.0081(10) -0.0056(11) 0.0005(10)
C5 0.0224(13) 0.0167(12) 0.0198(13) -0.0055(10) -0.0075(11) -0.0003(10)
C6 0.0196(13) 0.0165(12) 0.0222(14) -0.0061(10) -0.0089(11) 0.0022(10)
C7 0.0232(14) 0.0246(14) 0.0227(14) -0.0104(11) -0.0066(12) -0.0026(11)
C8 0.0229(14) 0.0250(14) 0.0215(14) -0.0082(11) -0.0035(12) -0.0024(11)
C9 0.0189(13) 0.0171(12) 0.0296(15) -0.0052(10) -0.0069(12) 0.0002(11)
C10 0.0300(15) 0.0237(14) 0.0287(16) -0.0128(12) -0.0105(13) -0.0021(11)
C11 0.0280(15) 0.0282(14) 0.0194(14) -0.0127(12) -0.0092(12) 0.0007(11)
C12 0.0258(15) 0.0242(14) 0.0398(18) -0.0128(12) -0.0059(14) 0.0010(13)
C13 0.0224(13) 0.0169(12) 0.0200(13) -0.0059(10) -0.0096(11) 0.0034(10)
C14 0.0253(14) 0.0191(13) 0.0202(14) -0.0061(11) -0.0068(12) 0.0013(10)
C15 0.0293(15) 0.0194(13) 0.0265(15) -0.0089(11) -0.0127(13) 0.0011(11)
C16 0.0211(13) 0.0239(14) 0.0301(16) -0.0059(11) -0.0118(13) 0.0075(11)
C17 0.0262(15) 0.0281(15) 0.0234(15) -0.0030(12) -0.0036(13) -0.0030(12)
C18 0.0314(15) 0.0232(14) 0.0210(14) -0.0081(12) -0.0080(13) -0.0029(11)
C19 0.0290(16) 0.0328(17) 0.0409(19) -0.0140(13) -0.0093(15) 0.0073(14)

loop_
_atom_type_symbol
_atom_type_description
_atom_type_scat_dispersion_real
_atom_type_scat_dispersion_imag
_atom_type_scat_source
C C 0.0033 0.0016 'International Tables Vol C Tables 4.2.6.8 and 6.1.1.4'
H H 0.0000 0.0000 'International Tables Vol C Tables 4.2.6.8 and 6.1.1.4'
N N 0.0061 0.0033 'International Tables Vol C Tables 4.2.6.8 and 6.1.1.4'
S S 0.1246 0.1234 'International Tables Vol C Tables 4.2.6.8 and 6.1.1.4'
Cl Cl 0.1484 0.1585 'International Tables Vol C Tables 4.2.6.8 and 6.1.1.4'
Pd Pd -0.9988 1.0072 'International Tables Vol C Tables 4.2.6.8 and 6.1.1.4'

loop_
_geom_angle_atom_site_label_1
_geom_angle_atom_site_label_2
_geom_angle_atom_site_label_3
_geom_angle_site_symmetry_1
_geom_angle_site_symmetry_3
_geom_angle
_geom_angle_publ_flag
N1 Pd1 N2 . . 176.02(9) y
N1 Pd1 Cl1 . . 90.55(6) y
N2 Pd1 Cl1 . . 86.64(7) y
N1 Pd1 Cl2 . . 92.04(6) y
N2 Pd1 Cl2 . . 91.00(7) y
Cl1 Pd1 Cl2 . . 174.53(2) y
C1 S1 C4 . . 91.29(14) y
C5 N1 C6 . . 118.0(2) ?
C5 N1 Pd1 . . 124.71(18) ?
C6 N1 Pd1 . . 116.66(15) ?
C13 N2 Pd1 . . 113.09(16) ?
C13 N2 H2N1 . . 112(2) ?
Pd1 N2 H2N1 . . 106(2) ?
C13 N2 H2N2 . . 110(2) ?
Pd1 N2 H2N2 . . 113(2) ?
H2N1 N2 H2N2 . . 102(2) ?
C2 C1 S1 . . 113.1(2) ?
C2 C1 H1A . . 123.4 ?
S1 C1 H1A . . 123.4 ?
C1 C2 C3 . . 113.4(3) ?
C1 C2 H2A . . 123.3 ?
C3 C2 H2A . . 123.3 ?
C2 C3 C4 . . 110.5(2) ?
C2 C3 H3A . . 124.7 ?
C4 C3 H3A . . 124.7 ?
C3 C4 C5 . . 122.3(2) ?
C3 C4 S1 . . 111.66(19) ?
C5 C4 S1 . . 126.0(2) ?
N1 C5 C4 . . 128.2(2) ?
N1 C5 H5A . . 115.9 ?
C4 C5 H5A . . 115.9 ?
C7 C6 C11 . . 119.9(2) ?
C7 C6 N1 . . 120.8(2) ?
C11 C6 N1 . . 119.3(2) ?
C8 C7 C6 . . 119.6(3) ?
C8 C7 H7A . . 120.2 ?
C6 C7 H7A . . 120.2 ?
C7 C8 C9 . . 121.8(3) ?
C7 C8 H8A . . 119.1 ?
C9 C8 H8A . . 119.1 ?
C8 C9 C10 . . 118.0(2) ?
C8 C9 C12 . . 120.7(3) ?
C10 C9 C12 . . 121.3(3) ?
C11 C10 C9 . . 121.1(3) ?
C11 C10 H10A . . 119.5 ?
C9 C10 H10A . . 119.5 ?
C10 C11 C6 . . 119.6(3) ?
C10 C11 H11A . . 120.2 ?
C6 C11 H11A . . 120.2 ?
C9 C12 H12A . . 109.5 ?
C9 C12 H12B . . 109.5 ?
H12A C12 H12B . . 109.5 ?
C9 C12 H12C . . 109.5 ?
H12A C12 H12C . . 109.5 ?
H12B C12 H12C . . 109.5 ?
C18 C13 C14 . . 120.4(3) ?
C18 C13 N2 . . 120.1(2) ?
C14 C13 N2 . . 119.5(2) ?
C13 C14 C15 . . 119.7(3) ?
C13 C14 H14A . . 120.1 ?
C15 C14 H14A . . 120.1 ?
C14 C15 C16 . . 121.1(3) ?
C14 C15 H15A . . 119.4 ?
C16 C15 H15A . . 119.4 ?
C15 C16 C17 . . 118.1(3) ?
C15 C16 C19 . . 121.9(3) ?
C17 C16 C19 . . 120.0(3) ?
C18 C17 C16 . . 121.2(3) ?
C18 C17 H17A . . 119.4 ?
C16 C17 H17A . . 119.4 ?
C13 C18 C17 . . 119.5(3) ?
C13 C18 H18A . . 120.3 ?
C17 C18 H18A . . 120.3 ?
C16 C19 H19A . . 109.5 ?
C16 C19 H19B . . 109.5 ?
H19A C19 H19B . . 109.5 ?
C16 C19 H19C . . 109.5 ?
H19A C19 H19C . . 109.5 ?
H19B C19 H19C . . 109.5 ?

loop_
_geom_bond_atom_site_label_1
_geom_bond_atom_site_label_2
_geom_bond_site_symmetry_2
_geom_bond_distance
_geom_bond_publ_flag
Pd1 N1 . 2.015(2) y
Pd1 N2 . 2.040(2) y
Pd1 Cl1 . 2.3067(7) y
Pd1 Cl2 . 2.3082(7) y
S1 C1 . 1.702(3) y
S1 C4 . 1.721(3) y
N1 C5 . 1.291(3) ?
N1 C6 . 1.442(3) ?
N2 C13 . 1.446(3) ?
N2 H2N1 . 0.868(16) ?
N2 H2N2 . 0.848(16) ?
C1 C2 . 1.358(4) ?
C1 H1A . 0.9500 ?
C2 C3 . 1.410(4) ?
C2 H2A . 0.9500 ?
C3 C4 . 1.417(4) ?
C3 H3A . 0.9500 ?
C4 C5 . 1.429(3) ?
C5 H5A . 0.9500 ?
C6 C7 . 1.386(4) ?
C6 C11 . 1.388(4) ?
C7 C8 . 1.376(4) ?
C7 H7A . 0.9500 ?
C8 C9 . 1.383(4) ?
C8 H8A . 0.9500 ?
C9 C10 . 1.394(4) ?
C9 C12 . 1.507(4) ?
C10 C11 . 1.384(4) ?
C10 H10A . 0.9500 ?
C11 H11A . 0.9500 ?
C12 H12A . 0.9800 ?
C12 H12B . 0.9800 ?
C12 H12C . 0.9800 ?
C13 C18 . 1.372(4) ?
C13 C14 . 1.382(4) ?
C14 C15 . 1.383(4) ?
C14 H14A . 0.9500 ?
C15 C16 . 1.384(4) ?
C15 H15A . 0.9500 ?
C16 C17 . 1.392(4) ?
C16 C19 . 1.509(4) ?
C17 C18 . 1.386(4) ?
C17 H17A . 0.9500 ?
C18 H18A . 0.9500 ?
C19 H19A . 0.9800 ?
C19 H19B . 0.9800 ?
C19 H19C . 0.9800 ?

loop_
_geom_hbond_atom_site_label_D
_geom_hbond_atom_site_label_H
_geom_hbond_atom_site_label_A
_geom_hbond_site_symmetry_A
_geom_hbond_distance_DH
_geom_hbond_distance_HA
_geom_hbond_distance_DA
_geom_hbond_angle_DHA
_geom_hbond_publ_flag
N2 H2N2 Cl2 2_666 0.848(16) 2.451(19) 3.273(2) 163(2) yes
C2 H2A Cl1 1_655 0.95 2.97 3.779(3) 143.6 yes
C5 H5A Cl1 2_667 0.95 2.98 3.759(3) 140.1 yes
C7 H7A Cl1 2_667 0.95 2.80 3.629(3) 147.0 yes
C11 H11A Cl2 . 0.95 2.96 3.711(3) 137.2 yes

loop_
_geom_torsion_atom_site_label_1
_geom_torsion_atom_site_label_2
_geom_torsion_atom_site_label_3
_geom_torsion_atom_site_label_4
_geom_torsion_site_symmetry_1
_geom_torsion_site_symmetry_2
_geom_torsion_site_symmetry_3
_geom_torsion_site_symmetry_4
_geom_torsion
_geom_torsion_publ_flag
C4 S1 C1 C2 . . . . -0.2(3) ?
S1 C1 C2 C3 . . . . 0.4(3) ?
C1 C2 C3 C4 . . . . -0.4(3) ?
C2 C3 C4 C5 . . . . 179.1(2) ?
C2 C3 C4 S1 . . . . 0.3(3) ?
C1 S1 C4 C3 . . . . -0.1(2) ?
C1 S1 C4 C5 . . . . -178.9(3) ?
C6 N1 C5 C4 . . . . -178.6(2) ?
Pd1 N1 C5 C4 . . . . -7.9(4) ?
C3 C4 C5 N1 . . . . 175.2(3) ?
S1 C4 C5 N1 . . . . -6.2(4) ?
C5 N1 C6 C7 . . . . 43.1(3) ?
Pd1 N1 C6 C7 . . . . -128.3(2) ?
C5 N1 C6 C11 . . . . -137.2(3) ?
Pd1 N1 C6 C11 . . . . 51.4(3) ?
C11 C6 C7 C8 . . . . -0.9(4) ?
N1 C6 C7 C8 . . . . 178.8(2) ?
C6 C7 C8 C9 . . . . -0.1(4) ?
C7 C8 C9 C10 . . . . 1.6(4) ?
C7 C8 C9 C12 . . . . -177.2(2) ?
C8 C9 C10 C11 . . . . -2.2(4) ?
C12 C9 C10 C11 . . . . 176.6(3) ?
C9 C10 C11 C6 . . . . 1.2(4) ?
C7 C6 C11 C10 . . . . 0.3(4) ?
N1 C6 C11 C10 . . . . -179.4(2) ?
Pd1 N2 C13 C18 . . . . 102.6(2) ?
Pd1 N2 C13 C14 . . . . -76.9(3) ?
C18 C13 C14 C15 . . . . 2.1(4) ?
N2 C13 C14 C15 . . . . -178.3(2) ?
C13 C14 C15 C16 . . . . -0.6(4) ?
C14 C15 C16 C17 . . . . -0.6(4) ?
C14 C15 C16 C19 . . . . 178.9(2) ?
C15 C16 C17 C18 . . . . 0.3(4) ?
C19 C16 C17 C18 . . . . -179.1(3) ?
C14 C13 C18 C17 . . . . -2.4(4) ?
N2 C13 C18 C17 . . . . 178.1(2) ?
C16 C17 C18 C13 . . . . 1.1(4) ?

_cod_database_fobs_code 2244098
